data_7061183
loop_
_publ_author_name
'Sun, Chenxi'
'Zhang, Yanping'
'Ying, Jun'
'Jin, Liang'
'Tian, Aixiang'
'Wang, Xiuli'

_publ_section_title
;
 A series of POM compounds constructed using a flexible ligand containing
 three coordination groups: electrocatalytic and photocatalytic reduction
 and amperometric detection of Cr(vi)
;
_journal_issue 6
_journal_name_full 'New Journal of Chemistry'
_journal_page_first 2798
_journal_page_last 2807
_journal_paper_doi 10.1039/D1NJ05316G
_journal_volume 46
_journal_year 2022
_chemical_formula_moiety 'C26 H32 Co Mo4 N12 O14, Mo4 O13, 4(H2 O)'
_chemical_formula_sum 'C26 H40 Co Mo8 N12 O31'
_chemical_formula_weight 1843.15
_space_group_crystal_system triclinic
_space_group_IT_number 2
_space_group_name_Hall '-P 1'
_space_group_name_H-M_alt 'P -1'
_atom_sites_solution_hydrogens mixed
_atom_sites_solution_primary dual
_audit_block_doi 10.5517/ccdc.csd.cc28v15c
_audit_creation_date 2021-12-02
_audit_creation_method
;
Olex2 1.5
(compiled 2021.11.18 svn.ra9532c28 for OlexSys, GUI svn.r6429)
;
_audit_update_record
;
2021-12-08 deposited with the CCDC.	2022-01-07 downloaded from the CCDC.
;
_cell_angle_alpha 73.018(2)
_cell_angle_beta 72.311(2)
_cell_angle_gamma 89.9470(10)
_cell_formula_units_Z 2
_cell_length_a 12.0040(14)
_cell_length_b 12.6182(14)
_cell_length_c 18.381(2)
_cell_measurement_reflns_used 9937
_cell_measurement_temperature 296.15
_cell_measurement_theta_max 28.348
_cell_measurement_theta_min 2.345
_cell_volume 2525.0(5)
_computing_cell_refinement 'SAINT v8.34A (Bruker, 2013)'
_computing_data_collection 'SAINT v8.34A (Bruker, 2013)'
_computing_data_reduction 'SAINT v8.34A (Bruker, 2013)'
_computing_molecular_graphics 'Olex2 1.5 (Dolomanov et al., 2009)'
_computing_publication_material 'Olex2 1.5 (Dolomanov et al., 2009)'
_computing_structure_refinement 'SHELXL 2018/3 (Sheldrick, 2015)'
_computing_structure_solution 'SHELXT  (Sheldrick, 2015)'
_diffrn_ambient_temperature 296.15
_diffrn_measured_fraction_theta_full 0.995
_diffrn_measured_fraction_theta_max 0.988
_diffrn_measurement_device_type 'Bruker APEX-II CCD'
_diffrn_measurement_method '\f and \w scans'
_diffrn_radiation_type MoK\a
_diffrn_radiation_wavelength 0.71073
_diffrn_reflns_av_R_equivalents 0.0157
_diffrn_reflns_av_unetI/netI 0.0296
_diffrn_reflns_Laue_measured_fraction_full 0.995
_diffrn_reflns_Laue_measured_fraction_max 0.988
_diffrn_reflns_limit_h_max 16
_diffrn_reflns_limit_h_min -11
_diffrn_reflns_limit_k_max 16
_diffrn_reflns_limit_k_min -16
_diffrn_reflns_limit_l_max 24
_diffrn_reflns_limit_l_min -22
_diffrn_reflns_number 18710
_diffrn_reflns_point_group_measured_fraction_full 0.995
_diffrn_reflns_point_group_measured_fraction_max 0.988
_diffrn_reflns_theta_full 25.242
_diffrn_reflns_theta_max 28.348
_diffrn_reflns_theta_min 1.695
_diffrn_source_current 30.0
_diffrn_source_power 1.2
_diffrn_source_voltage 40.0
_exptl_absorpt_coefficient_mu 2.343
_exptl_absorpt_correction_T_max 0.7457
_exptl_absorpt_correction_T_min 0.5812
_exptl_absorpt_correction_type multi-scan
_exptl_absorpt_process_details
;
SADABS-2014/5 (Bruker,2014/5) was used for absorption correction.
wR2(int) was 0.0703 before and 0.0287 after correction.
The Ratio of minimum to maximum transmission is 0.7794.
The \l/2 correction factor is 0.00150.
;
_exptl_crystal_colour red
_exptl_crystal_colour_primary red
_exptl_crystal_density_diffrn 2.424
_exptl_crystal_description block
_exptl_crystal_F_000 1782
_exptl_crystal_size_max 0.19
_exptl_crystal_size_mid 0.17
_exptl_crystal_size_min 0.15
_refine_diff_density_max 2.471
_refine_diff_density_min -2.191
_refine_diff_density_rms 0.169
_refine_ls_extinction_method none
_refine_ls_goodness_of_fit_ref 1.113
_refine_ls_hydrogen_treatment constr
_refine_ls_matrix_type full
_refine_ls_number_parameters 793
_refine_ls_number_reflns 12471
_refine_ls_number_restraints 154
_refine_ls_restrained_S_all 1.115
_refine_ls_R_factor_all 0.0453
_refine_ls_R_factor_gt 0.0385
_refine_ls_shift/su_max 0.002
_refine_ls_shift/su_mean 0.000
_refine_ls_structure_factor_coef Fsqd
_refine_ls_weighting_details 'w=1/[\s^2^(Fo^2^)+(0.0285P)^2^+15.5911P] where P=(Fo^2^+2Fc^2^)/3'
_refine_ls_weighting_scheme calc
_refine_ls_wR_factor_gt 0.0919
_refine_ls_wR_factor_ref 0.0961
_reflns_Friedel_coverage 0.000
_reflns_number_gt 10812
_reflns_number_total 12471
_reflns_threshold_expression 'I > 2\s(I)'
_cod_data_source_file d1nj05316g2.cif
_cod_data_source_block 3
_cod_depositor_comments 'Adding full bibliography for 7061181--7061184.cif.'
_cod_database_code 7061183
_shelx_shelxl_version_number 2018/3
_shelx_space_group_comment
;
The symmetry employed for this shelxl refinement is uniquely defined
by the following loop, which should always be used as a source of
symmetry information in preference to the above space-group names.
They are only intended as comments.
;
_shelx_estimated_absorpt_t_max 0.720
_shelx_estimated_absorpt_t_min 0.664
_olex2_refinement_description
;
1. Fixed Uiso
 At 1.2 times of:
  All C(H) groups, All C(H,H) groups, All N(H) groups
 At 1.5 times of:
  All O(H,H) groups
2. Restrained distances
 C21-C22 = C22-C23
 1.5 with sigma of 0.02
 C21-N9 = N9-C21A
 1.4 with sigma of 0.02
3. Uiso/Uaniso restraints and constraints
Uanis(C21A) \\sim Ueq, Uanis(C21) \\sim Ueq, Uanis(C22) \\sim Ueq, Uanis(C22A)
\\sim Ueq, Uanis(C23A) \\sim Ueq, Uanis(C23) \\sim Ueq: with sigma of 0.01 and
sigma for terminal atoms of 0.02
4. Rigid body (RIGU) restrains
 N9, N11, N11A, N12, N12A, C21, C21A, C22, C22A, C23, C23A, C24, C24A, C25,
 C25A, C26, C26A
 with sigma for 1-2 distances of 0.004 and sigma for 1-3 distances of 0.004
5. Others
 Sof(N11A)=Sof(H11A)=Sof(N12A)=Sof(C21A)=Sof(H21C)=Sof(H21D)=Sof(C22A)=
 Sof(H22C)=Sof(H22D)=Sof(C23A)=Sof(H23C)=Sof(H23D)=Sof(C24A)=Sof(H24A)=
 Sof(C25A)=Sof(H25A)=Sof(C26A)=Sof(H26A)=1-FVAR(1)
 Sof(N11)=Sof(N12)=Sof(H12)=Sof(C21)=Sof(H21A)=Sof(H21B)=Sof(C22)=Sof(H22A)=
 Sof(H22B)=Sof(C23)=Sof(H23A)=Sof(H23B)=Sof(C24)=Sof(H24)=Sof(C25)=Sof(H25)=
 Sof(C26)=Sof(H26)=FVAR(1)
 Sof(O30A)=Sof(H30C)=Sof(H30D)=1-FVAR(2)
 Sof(O30)=Sof(H30A)=Sof(H30B)=FVAR(2)
6.a Riding coordinates:
 O28(H28A,H28B), O29(H29A,H29B), O30A(H30C,H30D)
6.b Free rotating group:
 O27(H27A,H27B), O30(H30A,H30B)
6.c Rotating group:
 O1W(H1WA,H1WB)
6.d Secondary CH2 refined with riding coordinates:
 C4(H4A,H4B), C5(H5A,H5B), C6(H6A,H6B), C21(H21A,H21B), C21A(H21C,H21D),
 C22(H22A,H22B), C22A(H22C,H22D), C23(H23A,H23B), C23A(H23C,H23D)
6.e Aromatic/amide H refined with riding coordinates:
 N10(H10), N11A(H11A), N12(H12), C1(H1), C2(H2), C3(H3), C7(H7), C10(H10A),
 C11(H11), C12(H12A), C13(H13), C14(H14), C17(H17), C18(H18), C19(H19),
 C20(H20), C24(H24), C24A(H24A), C25(H25), C25A(H25A), C26(H26), C26A(H26A)
;
_platon_squeeze_void_probe_radius 1.20
_olex2_submission_special_instructions 'No special instructions were received'

loop_
_space_group_symop_operation_xyz
'x, y, z'
'-x, -y, -z'

loop_
_atom_site_label
_atom_site_type_symbol
_atom_site_fract_x
_atom_site_fract_y
_atom_site_fract_z
_atom_site_U_iso_or_equiv
_atom_site_adp_type
_atom_site_occupancy
_atom_site_site_symmetry_order
_atom_site_calc_flag
_atom_site_refinement_flags_posn
_atom_site_refinement_flags_adp
_atom_site_refinement_flags_occupancy
_atom_site_disorder_assembly
_atom_site_disorder_group
Mo1 Mo 0.66552(3) 0.65059(3) 0.09243(2) 0.01823(8) Uani 1 1 d . . . . .
Mo2 Mo 0.75375(3) 0.43430(4) 0.04121(2) 0.02137(9) Uani 1 1 d . . . . .
Mo3 Mo 0.57750(4) 0.27879(3) 0.00324(2) 0.02004(8) Uani 1 1 d . . . . .
Mo4 Mo 0.54919(3) 0.53071(3) -0.10389(2) 0.01538(8) Uani 1 1 d . . . . .
Co1 Co 0.69633(5) 0.55954(5) 0.28836(3) 0.01887(12) Uani 1 1 d . . . . .
O1 O 0.7349(3) 0.6099(3) 0.16516(19) 0.0255(7) Uani 1 1 d . . . . .
O1W O 0.6642(4) 0.3962(3) 0.2792(2) 0.0345(8) Uani 1 1 d . . . . .
H1WA H 0.726591 0.362674 0.275812 0.052 Uiso 1 1 d R U . . .
H1WB H 0.651733 0.402645 0.234771 0.052 Uiso 1 1 d R U . . .
O2 O 0.6947(3) 0.7915(3) 0.0552(2) 0.0351(8) Uani 1 1 d . . . . .
O3 O 0.7614(3) 0.5990(3) 0.01359(19) 0.0241(7) Uani 1 1 d . . . . .
O4 O 0.8179(3) 0.4050(4) 0.1152(2) 0.0351(9) Uani 1 1 d . . . . .
O5 O 0.8623(3) 0.4311(3) -0.0423(2) 0.0349(9) Uani 1 1 d . . . . .
O6 O 0.6689(3) 0.2908(3) 0.07010(19) 0.0249(7) Uani 1 1 d . . . . .
O7 O 0.5043(4) 0.1491(3) 0.0507(2) 0.0381(9) Uani 1 1 d . . . . .
O8 O 0.6874(3) 0.2626(3) -0.0756(2) 0.0314(8) Uani 1 1 d . . . . .
O9 O 0.4795(3) 0.3565(3) -0.05893(18) 0.0193(6) Uani 1 1 d . . . . .
O10 O 0.6099(3) 0.4601(2) -0.01676(18) 0.0182(6) Uani 1 1 d . . . . .
O11 O 0.6568(3) 0.5225(3) -0.18703(19) 0.0262(7) Uani 1 1 d . . . . .
O12 O 0.4105(3) 0.5293(3) -0.13203(18) 0.0198(6) Uani 1 1 d . . . . .
O13 O 0.5647(3) 0.6685(3) -0.10597(19) 0.0231(7) Uani 1 1 d . . . . .
N1 N 0.8733(3) 0.5497(4) 0.2734(2) 0.0246(8) Uani 1 1 d . . . . .
N2 N 0.7195(4) 0.7338(3) 0.2748(2) 0.0241(8) Uani 1 1 d . . . . .
N3 N 1.0453(3) 0.5887(4) 0.2831(2) 0.0242(8) Uani 1 1 d . . . . .
N4 N 1.3749(3) 0.7071(3) 0.2900(2) 0.0214(8) Uani 1 1 d . . . . .
N5 N 1.5203(3) 0.6606(3) 0.2044(2) 0.0200(7) Uani 1 1 d . . . . .
N6 N 1.5196(3) 0.5999(3) 0.2813(2) 0.0204(7) Uani 1 1 d . . . . .
N7 N 1.3442(3) 0.5024(3) 0.5852(2) 0.0213(8) Uani 1 1 d . . . . .
N8 N 0.6340(4) 0.7967(3) 0.3051(2) 0.0250(8) Uani 1 1 d . . . . .
N9 N 0.7903(5) 0.9086(4) 0.2220(3) 0.0471(13) Uani 1 1 d D . . . .
N10 N 0.4745(4) 1.1558(4) 0.3219(3) 0.0368(11) Uani 1 1 d . . . . .
H10 H 0.431656 1.207483 0.332391 0.044 Uiso 1 1 calc R U . . .
N11 N 1.066(2) 1.200(3) 0.1361(19) 0.044(5) Uani 0.382(12) 1 d . . P A 1
N11A N 1.109(3) 1.292(2) 0.1919(18) 0.095(8) Uani 0.618(12) 1 d . . P A 2
H11A H 1.123843 1.322606 0.224557 0.114 Uiso 0.618(12) 1 calc R U P A 2
N12 N 1.103(3) 1.319(3) 0.189(2) 0.047(5) Uani 0.382(12) 1 d . . P A 1
H12 H 1.101880 1.377626 0.203367 0.056 Uiso 0.382(12) 1 calc R U P A 1
N12A N 1.0922(15) 1.1759(14) 0.1303(12) 0.042(3) Uani 0.618(12) 1 d . . P A 2
C1 C 0.9301(4) 0.5674(4) 0.3207(3) 0.0234(9) Uani 1 1 d . . . . .
H1 H 0.894058 0.565213 0.373672 0.028 Uiso 1 1 calc R U . . .
C2 C 0.9594(4) 0.5600(5) 0.2012(3) 0.0293(11) Uani 1 1 d . . . . .
H2 H 0.946075 0.552043 0.155697 0.035 Uiso 1 1 calc R U . . .
C3 C 1.0657(4) 0.5835(5) 0.2067(3) 0.0325(12) Uani 1 1 d . . . . .
H3 H 1.137984 0.593936 0.166817 0.039 Uiso 1 1 calc R U . . .
C4 C 1.1352(4) 0.6108(4) 0.3168(3) 0.0277(10) Uani 1 1 d . . . . .
H4A H 1.203599 0.572926 0.298561 0.033 Uiso 1 1 calc R U . . .
H4B H 1.105155 0.582363 0.374860 0.033 Uiso 1 1 calc R U . . .
C5 C 1.1700(4) 0.7350(4) 0.2910(3) 0.0261(10) Uani 1 1 d . . . . .
H5A H 1.102276 0.772226 0.311493 0.031 Uiso 1 1 calc R U . . .
H5B H 1.196071 0.763899 0.232936 0.031 Uiso 1 1 calc R U . . .
C6 C 1.2680(4) 0.7594(4) 0.3220(3) 0.0264(10) Uani 1 1 d . . . . .
H6A H 1.286668 0.839329 0.306320 0.032 Uiso 1 1 calc R U . . .
H6B H 1.241450 0.731485 0.380161 0.032 Uiso 1 1 calc R U . . .
C7 C 1.4336(4) 0.7227(4) 0.2119(3) 0.0243(9) Uani 1 1 d . . . . .
H7 H 1.414742 0.771183 0.169347 0.029 Uiso 1 1 calc R U . . .
C8 C 1.4301(4) 0.6289(4) 0.3311(3) 0.0188(8) Uani 1 1 d . . . . .
C9 C 1.3954(4) 0.5858(4) 0.4192(3) 0.0214(9) Uani 1 1 d . . . . .
C10 C 1.3833(5) 0.6575(4) 0.4657(3) 0.0276(10) Uani 1 1 d . . . . .
H10A H 1.392231 0.734218 0.441902 0.033 Uiso 1 1 calc R U . . .
C11 C 1.3578(5) 0.6125(4) 0.5473(3) 0.0291(10) Uani 1 1 d . . . . .
H11 H 1.349603 0.660791 0.577918 0.035 Uiso 1 1 calc R U . . .
C12 C 1.3523(4) 0.4339(4) 0.5399(3) 0.0254(10) Uani 1 1 d . . . . .
H12A H 1.339918 0.357536 0.565380 0.031 Uiso 1 1 calc R U . . .
C13 C 1.3782(4) 0.4719(4) 0.4576(3) 0.0251(9) Uani 1 1 d . . . . .
H13 H 1.383907 0.421945 0.428332 0.030 Uiso 1 1 calc R U . . .
C14 C 0.8102(5) 0.8015(5) 0.2267(4) 0.0403(14) Uani 1 1 d . . . . .
H14 H 0.880115 0.779487 0.198959 0.048 Uiso 1 1 calc R U . . .
C15 C 0.6777(5) 0.9005(4) 0.2715(3) 0.0311(11) Uani 1 1 d . . . . .
C16 C 0.6090(5) 0.9928(4) 0.2878(3) 0.0307(11) Uani 1 1 d . . . . .
C17 C 0.5370(5) 0.9795(4) 0.3659(3) 0.0304(11) Uani 1 1 d . . . . .
H17 H 0.534717 0.914948 0.407094 0.036 Uiso 1 1 calc R U . . .
C18 C 0.4696(5) 1.0630(5) 0.3809(3) 0.0352(12) Uani 1 1 d . . . . .
H18 H 0.420090 1.054783 0.432509 0.042 Uiso 1 1 calc R U . . .
C19 C 0.5433(7) 1.1707(5) 0.2478(4) 0.0548(19) Uani 1 1 d . . . . .
H19 H 0.544792 1.236830 0.208181 0.066 Uiso 1 1 calc R U . . .
C20 C 0.6125(7) 1.0908(5) 0.2283(4) 0.0527(19) Uani 1 1 d . . . . .
H20 H 0.660986 1.102117 0.175965 0.063 Uiso 1 1 calc R U . . .
C21 C 0.870(2) 1.012(2) 0.1910(13) 0.052(5) Uani 0.382(12) 1 d D U P A 1
H21A H 0.822100 1.073473 0.183727 0.063 Uiso 0.382(12) 1 calc R U P A 1
H21B H 0.902132 1.014503 0.232897 0.063 Uiso 0.382(12) 1 calc R U P A 1
C21A C 0.8758(15) 1.0075(14) 0.1712(12) 0.073(5) Uani 0.618(12) 1 d D U P A 2
H21C H 0.856676 1.069242 0.192764 0.087 Uiso 0.618(12) 1 calc R U P A 2
H21D H 0.871200 1.029693 0.117147 0.087 Uiso 0.618(12) 1 calc R U P A 2
C22 C 0.967(3) 1.032(2) 0.1183(16) 0.095(7) Uani 0.382(12) 1 d D U P A 1
H22A H 0.941496 1.013280 0.077871 0.114 Uiso 0.382(12) 1 calc R U P A 1
H22B H 1.029201 0.987327 0.128002 0.114 Uiso 0.382(12) 1 calc R U P A 1
C22A C 1.0040(11) 0.9784(10) 0.1694(10) 0.065(4) Uani 0.618(12) 1 d . U P A 2
H22C H 1.019188 0.909378 0.156610 0.079 Uiso 0.618(12) 1 calc R U P A 2
H22D H 1.013631 0.969795 0.221272 0.079 Uiso 0.618(12) 1 calc R U P A 2
C23 C 1.009(2) 1.1538(18) 0.0901(15) 0.074(6) Uani 0.382(12) 1 d D U P A 1
H23A H 1.064073 1.169845 0.036298 0.089 Uiso 0.382(12) 1 calc R U P A 1
H23B H 0.942237 1.195263 0.085619 0.089 Uiso 0.382(12) 1 calc R U P A 1
C23A C 1.0919(11) 1.0776(11) 0.1029(9) 0.066(4) Uani 0.618(12) 1 d . U P A 2
H23C H 1.170532 1.054026 0.089786 0.079 Uiso 0.618(12) 1 calc R U P A 2
H23D H 1.069202 1.097056 0.054636 0.079 Uiso 0.618(12) 1 calc R U P A 2
C24 C 1.160(2) 1.165(2) 0.160(2) 0.054(6) Uani 0.382(12) 1 d . . P A 1
H24 H 1.200446 1.104249 0.152583 0.064 Uiso 0.382(12) 1 calc R U P A 1
C24A C 1.0266(13) 1.2534(13) 0.1157(10) 0.062(3) Uani 0.618(12) 1 d . . P A 2
H24A H 0.975178 1.254044 0.086570 0.075 Uiso 0.618(12) 1 calc R U P A 2
C25 C 1.031(3) 1.293(3) 0.155(2) 0.050(6) Uani 0.382(12) 1 d . . P A 1
H25 H 0.967743 1.331217 0.145678 0.060 Uiso 0.382(12) 1 calc R U P A 1
C25A C 1.1510(18) 1.1984(16) 0.1772(12) 0.065(4) Uani 0.618(12) 1 d . . P A 2
H25A H 1.207539 1.158335 0.195284 0.077 Uiso 0.618(12) 1 calc R U P A 2
C26 C 1.1813(15) 1.2384(16) 0.1993(11) 0.041(4) Uani 0.382(12) 1 d . . P A 1
H26 H 1.236110 1.234777 0.226192 0.049 Uiso 0.382(12) 1 calc R U P A 1
C26A C 1.040(2) 1.3285(15) 0.1452(17) 0.066(6) Uani 0.618(12) 1 d . . P A 2
H26A H 1.007619 1.396533 0.136823 0.079 Uiso 0.618(12) 1 calc R U P A 2
Mo5 Mo 0.82475(4) 0.84966(3) 0.44666(2) 0.02397(9) Uani 1 1 d . . . . .
Mo6 Mo 0.80805(4) 1.12511(4) 0.40385(3) 0.02876(10) Uani 1 1 d . . . . .
Mo7 Mo 0.99697(4) 1.27648(3) 0.44893(3) 0.02626(9) Uani 1 1 d . . . . .
Mo8 Mo 0.88258(4) 0.98786(3) 0.59433(2) 0.02356(9) Uani 1 1 d . . . . .
O14 O 0.8697(4) 0.7746(3) 0.3816(2) 0.0379(9) Uani 1 1 d . . . . .
O15 O 0.6759(3) 0.8257(3) 0.4801(2) 0.0359(9) Uani 1 1 d . . . . .
O16 O 0.8510(3) 0.7549(3) 0.5420(2) 0.0290(7) Uani 1 1 d . . . . .
O17 O 0.8491(3) 0.9970(3) 0.3716(2) 0.0304(8) Uani 1 1 d . . . . .
O18 O 0.8194(3) 0.9788(3) 0.5189(2) 0.0299(8) Uani 1 1 d . . . . .
O19 O 0.6597(4) 1.1075(4) 0.4443(3) 0.0416(10) Uani 1 1 d . . . . .
O20 O 0.8337(4) 1.2231(4) 0.3129(3) 0.0471(11) Uani 1 1 d . . . . .
O21 O 1.0404(4) 1.3576(3) 0.3515(3) 0.0428(10) Uani 1 1 d . . . . .
O22 O 0.9562(4) 1.3665(3) 0.5029(3) 0.0444(10) Uani 1 1 d . . . . .
O23 O 0.8453(3) 1.2099(3) 0.4644(2) 0.0348(8) Uani 1 1 d . . . . .
O24 O 0.9745(3) 1.1156(3) 0.5644(2) 0.0292(7) Uani 1 1 d . . . . .
O25 O 0.7718(4) 0.9770(4) 0.6808(2) 0.0434(10) Uani 1 1 d . . . . .
O26 O 0.9722(4) 0.8772(3) 0.6093(2) 0.0350(8) Uani 1 1 d . . . . .
O27 O 1.3458(4) 0.3287(4) 0.3342(2) 0.0427(10) Uani 1 1 d G . . . .
H27A H 1.278188 0.298341 0.365348 0.064 Uiso 1 1 d G U . . .
H27B H 1.333583 0.367289 0.291456 0.064 Uiso 1 1 d G U . . .
O28 O 0.7073(9) 1.0144(7) 0.0505(8) 0.152(4) Uani 1 1 d . . . . .
H28A H 0.710639 1.023033 0.002158 0.228 Uiso 1 1 d R U . . .
H28B H 0.695379 0.944324 0.072778 0.228 Uiso 1 1 d R U . . .
O29 O 1.0782(9) 0.8252(8) 0.0413(7) 0.160(5) Uani 1 1 d . . . . .
H29A H 1.145985 0.849400 0.015619 0.240 Uiso 1 1 d R U . . .
H29B H 1.084135 0.757920 0.065509 0.240 Uiso 1 1 d R U . . .
O30 O 1.3597(19) 0.9708(11) 0.1706(12) 0.110(9) Uani 0.56(3) 1 d G . P B 1
H30A H 1.394235 1.023627 0.128348 0.166 Uiso 0.56(3) 1 d G U P B 1
H30B H 1.335856 1.002226 0.206937 0.166 Uiso 0.56(3) 1 d G U P B 1
O30A O 1.3446(17) 0.9495(12) 0.1199(16) 0.080(7) Uani 0.44(3) 1 d . . P B 2
H30C H 1.414503 0.952983 0.089200 0.120 Uiso 0.44(3) 1 d R U P B 2
H30D H 1.302804 0.959353 0.088950 0.120 Uiso 0.44(3) 1 d R U P B 2

loop_
_atom_site_aniso_label
_atom_site_aniso_U_11
_atom_site_aniso_U_22
_atom_site_aniso_U_33
_atom_site_aniso_U_23
_atom_site_aniso_U_13
_atom_site_aniso_U_12
Mo1 0.01630(17) 0.02457(19) 0.01332(16) -0.00700(14) -0.00286(13) -0.00075(14)
Mo2 0.01786(18) 0.0331(2) 0.01691(17) -0.01238(15) -0.00639(14) 0.00802(15)
Mo3 0.02484(19) 0.01817(18) 0.01762(17) -0.00486(14) -0.00808(15) 0.00577(14)
Mo4 0.01518(16) 0.01823(17) 0.01051(15) -0.00200(12) -0.00324(12) 0.00104(13)
Co1 0.0166(3) 0.0258(3) 0.0155(3) -0.0092(2) -0.0042(2) 0.0019(2)
O1 0.0193(16) 0.042(2) 0.0202(16) -0.0161(15) -0.0067(13) 0.0042(14)
O1W 0.048(2) 0.035(2) 0.0265(18) -0.0160(16) -0.0138(17) 0.0009(17)
O2 0.035(2) 0.033(2) 0.032(2) -0.0086(16) -0.0041(16) -0.0050(16)
O3 0.0213(16) 0.0326(18) 0.0170(15) -0.0110(13) -0.0009(12) -0.0002(13)
O4 0.0315(19) 0.055(2) 0.0308(19) -0.0212(18) -0.0191(16) 0.0171(18)
O5 0.0271(19) 0.050(2) 0.0292(19) -0.0221(17) -0.0009(15) 0.0065(17)
O6 0.0319(18) 0.0273(17) 0.0182(15) -0.0052(13) -0.0134(14) 0.0114(14)
O7 0.048(2) 0.0212(18) 0.039(2) -0.0025(16) -0.0122(19) -0.0007(16)
O8 0.0327(19) 0.037(2) 0.0290(18) -0.0153(16) -0.0111(15) 0.0109(16)
O9 0.0211(15) 0.0203(15) 0.0172(14) -0.0055(12) -0.0075(12) -0.0008(12)
O10 0.0183(14) 0.0186(14) 0.0182(14) -0.0038(12) -0.0080(12) 0.0019(11)
O11 0.0240(17) 0.0335(18) 0.0176(15) -0.0050(14) -0.0041(13) 0.0053(14)
O12 0.0189(15) 0.0258(16) 0.0149(14) -0.0059(12) -0.0061(12) 0.0051(12)
O13 0.0250(16) 0.0221(16) 0.0175(15) -0.0025(12) -0.0035(13) 0.0021(13)
N1 0.0168(18) 0.036(2) 0.0232(19) -0.0141(17) -0.0047(15) 0.0056(16)
N2 0.0236(19) 0.026(2) 0.0232(19) -0.0098(16) -0.0056(16) -0.0001(16)
N3 0.0196(19) 0.033(2) 0.0229(19) -0.0120(17) -0.0083(16) 0.0020(16)
N4 0.0170(17) 0.031(2) 0.0189(18) -0.0118(16) -0.0054(14) 0.0037(15)
N5 0.0195(18) 0.029(2) 0.0123(16) -0.0066(14) -0.0056(14) 0.0024(15)
N6 0.0201(18) 0.0248(19) 0.0172(17) -0.0084(15) -0.0053(14) -0.0005(15)
N7 0.0203(18) 0.027(2) 0.0146(17) -0.0064(15) -0.0022(14) 0.0013(15)
N8 0.026(2) 0.024(2) 0.026(2) -0.0110(16) -0.0058(16) 0.0014(16)
N9 0.043(3) 0.033(3) 0.044(3) -0.004(2) 0.009(2) -0.001(2)
N10 0.040(3) 0.031(2) 0.037(3) -0.010(2) -0.009(2) 0.012(2)
N11 0.024(10) 0.062(13) 0.033(9) -0.003(9) -0.003(8) -0.008(7)
N11A 0.136(17) 0.082(14) 0.072(13) -0.041(12) -0.025(11) -0.003(11)
N12 0.048(9) 0.046(10) 0.042(11) -0.007(8) -0.013(8) 0.014(8)
N12A 0.032(8) 0.042(6) 0.038(6) -0.013(5) 0.009(5) -0.008(4)
C1 0.020(2) 0.032(2) 0.022(2) -0.0140(19) -0.0056(17) 0.0065(18)
C2 0.021(2) 0.048(3) 0.023(2) -0.019(2) -0.0057(19) 0.008(2)
C3 0.019(2) 0.058(4) 0.023(2) -0.020(2) -0.0024(19) 0.006(2)
C4 0.024(2) 0.034(3) 0.031(3) -0.013(2) -0.014(2) 0.003(2)
C5 0.021(2) 0.031(3) 0.031(2) -0.014(2) -0.0103(19) 0.0069(19)
C6 0.019(2) 0.036(3) 0.031(2) -0.020(2) -0.0082(19) 0.0063(19)
C7 0.023(2) 0.033(2) 0.019(2) -0.0108(18) -0.0057(18) 0.0031(19)
C8 0.0165(19) 0.026(2) 0.0159(19) -0.0102(17) -0.0045(16) 0.0013(16)
C9 0.018(2) 0.029(2) 0.017(2) -0.0087(18) -0.0031(16) 0.0002(17)
C10 0.037(3) 0.023(2) 0.022(2) -0.0093(18) -0.007(2) 0.005(2)
C11 0.035(3) 0.035(3) 0.024(2) -0.020(2) -0.008(2) 0.010(2)
C12 0.029(2) 0.027(2) 0.020(2) -0.0092(18) -0.0053(19) -0.0045(19)
C13 0.029(2) 0.028(2) 0.018(2) -0.0102(18) -0.0041(18) -0.0021(19)
C14 0.032(3) 0.035(3) 0.043(3) -0.013(2) 0.005(2) 0.002(2)
C15 0.033(3) 0.027(2) 0.025(2) -0.0042(19) 0.000(2) 0.001(2)
C16 0.034(3) 0.022(2) 0.030(3) -0.006(2) -0.005(2) 0.002(2)
C17 0.032(3) 0.028(2) 0.029(3) -0.005(2) -0.010(2) 0.004(2)
C18 0.036(3) 0.040(3) 0.030(3) -0.012(2) -0.008(2) 0.006(2)
C19 0.083(5) 0.032(3) 0.033(3) 0.002(3) -0.007(3) 0.022(3)
C20 0.077(5) 0.036(3) 0.027(3) -0.001(2) 0.001(3) 0.018(3)
C21 0.059(8) 0.054(8) 0.044(8) -0.005(6) -0.027(6) -0.002(6)
C21A 0.053(5) 0.052(6) 0.069(8) -0.001(6) 0.027(6) 0.002(5)
C22 0.096(10) 0.090(9) 0.086(10) -0.029(8) -0.006(7) -0.026(7)
C22A 0.055(5) 0.043(5) 0.083(7) -0.018(5) -0.001(5) -0.004(4)
C23 0.070(9) 0.075(8) 0.077(9) -0.017(7) -0.028(7) -0.022(7)
C23A 0.050(6) 0.058(6) 0.075(7) -0.034(5) 0.013(5) -0.014(4)
C24 0.037(9) 0.046(11) 0.085(17) -0.025(10) -0.023(10) 0.004(8)
C24A 0.044(7) 0.056(7) 0.072(9) -0.014(6) -0.003(6) 0.000(5)
C25 0.033(10) 0.070(15) 0.041(12) -0.008(13) -0.010(9) 0.005(10)
C25A 0.068(9) 0.060(10) 0.060(9) -0.008(7) -0.022(7) -0.012(7)
C26 0.035(8) 0.035(8) 0.051(10) 0.001(6) -0.023(7) -0.004(6)
C26A 0.057(9) 0.045(8) 0.072(12) -0.017(9) 0.012(7) -0.007(7)
Mo5 0.0277(2) 0.02201(19) 0.0241(2) -0.00848(15) -0.00949(16) 0.00155(16)
Mo6 0.0350(2) 0.0251(2) 0.0282(2) -0.00836(17) -0.01256(18) 0.00393(17)
Mo7 0.0298(2) 0.02051(19) 0.0302(2) -0.01050(16) -0.00943(17) 0.00359(16)
Mo8 0.0249(2) 0.02303(19) 0.02182(19) -0.01098(15) -0.00211(16) 0.00090(15)
O14 0.047(2) 0.036(2) 0.037(2) -0.0189(17) -0.0152(19) 0.0048(18)
O15 0.031(2) 0.035(2) 0.039(2) -0.0089(17) -0.0100(17) 0.0011(16)
O16 0.0312(19) 0.0259(17) 0.0272(18) -0.0042(14) -0.0089(15) 0.0006(14)
O17 0.042(2) 0.0273(18) 0.0220(17) -0.0066(14) -0.0112(15) 0.0018(15)
O18 0.038(2) 0.0237(17) 0.0305(18) -0.0089(14) -0.0137(16) 0.0050(15)
O19 0.038(2) 0.045(2) 0.044(2) -0.0125(19) -0.0167(19) 0.0033(18)
O20 0.062(3) 0.034(2) 0.039(2) -0.0003(18) -0.016(2) 0.001(2)
O21 0.057(3) 0.033(2) 0.037(2) -0.0078(17) -0.016(2) 0.0090(19)
O22 0.055(3) 0.033(2) 0.049(3) -0.0225(19) -0.013(2) 0.0052(19)
O23 0.0292(19) 0.034(2) 0.046(2) -0.0193(17) -0.0111(17) 0.0083(16)
O24 0.0339(19) 0.0230(17) 0.0298(18) -0.0064(14) -0.0105(15) 0.0007(14)
O25 0.044(2) 0.045(2) 0.032(2) -0.0151(18) 0.0040(18) 0.0053(19)
O26 0.045(2) 0.0303(19) 0.037(2) -0.0178(16) -0.0158(18) 0.0062(17)
O27 0.043(2) 0.040(2) 0.030(2) 0.0022(17) -0.0020(18) 0.0104(19)
O28 0.164(9) 0.067(5) 0.260(13) -0.069(7) -0.097(9) 0.045(5)
O29 0.116(7) 0.104(7) 0.232(13) 0.001(7) -0.065(8) 0.042(6)
O30 0.147(15) 0.050(7) 0.073(12) -0.011(7) 0.044(11) -0.006(8)
O30A 0.103(12) 0.042(8) 0.085(15) -0.008(8) -0.026(10) -0.010(7)

loop_
_atom_type_symbol
_atom_type_description
_atom_type_scat_dispersion_real
_atom_type_scat_dispersion_imag
_atom_type_scat_source
C C 0.0033 0.0016 'International Tables Vol C Tables 4.2.6.8 and 6.1.1.4'
H H 0.0000 0.0000 'International Tables Vol C Tables 4.2.6.8 and 6.1.1.4'
Co Co 0.3494 0.9721 'International Tables Vol C Tables 4.2.6.8 and 6.1.1.4'
Mo Mo -1.6832 0.6857 'International Tables Vol C Tables 4.2.6.8 and 6.1.1.4'
N N 0.0061 0.0033 'International Tables Vol C Tables 4.2.6.8 and 6.1.1.4'
O O 0.0106 0.0060 'International Tables Vol C Tables 4.2.6.8 and 6.1.1.4'

loop_
_geom_angle_atom_site_label_1
_geom_angle_atom_site_label_2
_geom_angle_atom_site_label_3
_geom_angle
_geom_angle_site_symmetry_1
_geom_angle_site_symmetry_3
_geom_angle_publ_flag
O1 Mo1 Mo2 87.01(11) . . ?
O1 Mo1 O3 100.47(15) . . ?
O1 Mo1 O9 149.49(14) . 2_665 ?
O1 Mo1 O12 87.16(14) . 2_665 ?
O1 Mo1 N5 78.59(14) . 1_455 ?
O2 Mo1 Mo2 138.53(13) . . ?
O2 Mo1 O1 105.07(18) . . ?
O2 Mo1 O3 104.39(17) . . ?
O2 Mo1 O9 95.92(16) . 2_665 ?
O2 Mo1 O12 166.56(16) . 2_665 ?
O2 Mo1 N5 92.49(16) . 1_455 ?
O3 Mo1 Mo2 34.19(11) . . ?
O3 Mo1 O9 95.33(14) . 2_665 ?
O3 Mo1 O12 78.27(13) . 2_665 ?
O3 Mo1 N5 162.62(15) . 1_455 ?
O9 Mo1 Mo2 91.77(9) 2_665 . ?
O9 Mo1 O12 70.65(12) 2_665 2_665 ?
O9 Mo1 N5 78.61(13) 2_665 1_455 ?
O12 Mo1 Mo2 45.88(8) 2_665 . ?
O12 Mo1 N5 84.35(13) 2_665 1_455 ?
N5 Mo1 Mo2 128.96(10) 1_455 . ?
O3 Mo2 Mo1 31.38(9) . . ?
O3 Mo2 O10 82.38(12) . . ?
O3 Mo2 O12 74.58(12) . 2_665 ?
O4 Mo2 Mo1 87.69(13) . . ?
O4 Mo2 O3 99.98(17) . . ?
O4 Mo2 O6 98.14(17) . . ?
O4 Mo2 O10 159.01(15) . . ?
O4 Mo2 O12 87.68(15) . 2_665 ?
O5 Mo2 Mo1 127.22(14) . . ?
O5 Mo2 O3 96.00(17) . . ?
O5 Mo2 O4 104.79(19) . . ?
O5 Mo2 O6 100.24(17) . . ?
O5 Mo2 O10 95.63(16) . . ?
O5 Mo2 O12 165.69(16) . 2_665 ?
O6 Mo2 Mo1 129.01(10) . . ?
O6 Mo2 O3 151.64(14) . . ?
O6 Mo2 O10 73.06(12) . . ?
O6 Mo2 O12 84.59(13) . 2_665 ?
O10 Mo2 Mo1 83.72(8) . . ?
O10 Mo2 O12 72.74(11) . 2_665 ?
O12 Mo2 Mo1 44.86(8) 2_665 . ?
O6 Mo3 O9 145.08(14) . . ?
O6 Mo3 O10 74.32(13) . . ?
O6 Mo3 O13 79.11(13) . 2_665 ?
O7 Mo3 O6 102.84(18) . . ?
O7 Mo3 O9 103.51(17) . . ?
O7 Mo3 O10 155.33(16) . . ?
O7 Mo3 O13 84.77(16) . 2_665 ?
O8 Mo3 O6 98.71(16) . . ?
O8 Mo3 O7 104.21(19) . . ?
O8 Mo3 O9 96.59(15) . . ?
O8 Mo3 O10 100.43(15) . . ?
O8 Mo3 O13 171.02(15) . 2_665 ?
O9 Mo3 O10 72.14(12) . . ?
O9 Mo3 O13 80.91(12) . 2_665 ?
O10 Mo3 O13 70.59(11) . 2_665 ?
O9 Mo4 O10 82.13(11) . 2_665 ?
O10 Mo4 O9 73.42(12) . . ?
O10 Mo4 O10 76.82(13) . 2_665 ?
O11 Mo4 O9 96.95(15) . . ?
O11 Mo4 O10 178.87(14) . 2_665 ?
O11 Mo4 O10 103.55(15) . . ?
O11 Mo4 O12 103.73(15) . . ?
O11 Mo4 O13 104.79(16) . . ?
O12 Mo4 O9 75.21(13) . . ?
O12 Mo4 O10 140.37(13) . . ?
O12 Mo4 O10 75.43(11) . 2_665 ?
O13 Mo4 O9 158.22(13) . . ?
O13 Mo4 O10 76.15(13) . 2_665 ?
O13 Mo4 O10 99.71(14) . . ?
O13 Mo4 O12 100.48(15) . . ?
O1 Co1 O1W 84.00(14) . . ?
O1 Co1 N1 89.19(15) . . ?
O1 Co1 N2 85.30(15) . . ?
O1 Co1 N6 81.01(13) . 1_455 ?
O1 Co1 N7 176.49(15) . 2_766 ?
O1W Co1 N6 90.35(15) . 1_455 ?
N1 Co1 O1W 95.49(17) . . ?
N1 Co1 N2 89.48(16) . . ?
N1 Co1 N6 168.03(16) . 1_455 ?
N1 Co1 N7 90.79(16) . 2_766 ?
N2 Co1 O1W 168.13(15) . . ?
N2 Co1 N6 82.91(15) . 1_455 ?
N7 Co1 O1W 92.51(15) 2_766 . ?
N7 Co1 N2 98.21(15) 2_766 . ?
N7 Co1 N6 99.41(14) 2_766 1_455 ?
Mo1 O1 Co1 140.36(19) . . ?
Co1 O1W H1WA 109.6 . . ?
Co1 O1W H1WB 109.5 . . ?
H1WA O1W H1WB 104.2 . . ?
Mo1 O3 Mo2 114.43(16) . . ?
Mo3 O6 Mo2 115.20(16) . . ?
Mo1 O9 Mo4 106.35(14) 2_665 . ?
Mo3 O9 Mo1 147.66(17) . 2_665 ?
Mo3 O9 Mo4 105.69(14) . . ?
Mo2 O10 Mo4 96.13(11) . 2_665 ?
Mo3 O10 Mo2 92.49(11) . . ?
Mo3 O10 Mo4 96.75(11) . 2_665 ?
Mo4 O10 Mo2 152.47(16) . . ?
Mo4 O10 Mo3 104.35(13) . . ?
Mo4 O10 Mo4 103.18(13) . 2_665 ?
Mo1 O12 Mo2 89.25(11) 2_665 2_665 ?
Mo4 O12 Mo1 107.69(14) . 2_665 ?
Mo4 O12 Mo2 114.34(14) . 2_665 ?
Mo4 O13 Mo3 116.38(16) . 2_665 ?
C1 N1 Co1 126.8(3) . . ?
C1 N1 C2 105.1(4) . . ?
C2 N1 Co1 125.0(3) . . ?
N8 N2 Co1 126.1(3) . . ?
C14 N2 Co1 125.6(4) . . ?
C14 N2 N8 107.5(4) . . ?
C1 N3 C3 107.6(4) . . ?
C1 N3 C4 126.8(4) . . ?
C3 N3 C4 125.5(4) . . ?
C7 N4 C6 126.1(4) . . ?
C7 N4 C8 105.3(4) . . ?
C8 N4 C6 128.5(4) . . ?
N6 N5 Mo1 121.4(3) . 1_655 ?
C7 N5 Mo1 130.8(3) . 1_655 ?
C7 N5 N6 107.6(4) . . ?
N5 N6 Co1 113.4(3) . 1_655 ?
C8 N6 Co1 131.3(3) . 1_655 ?
C8 N6 N5 106.1(4) . . ?
C11 N7 Co1 120.9(3) . 2_766 ?
C11 N7 C12 117.1(4) . . ?
C12 N7 Co1 121.9(3) . 2_766 ?
C15 N8 N2 106.4(4) . . ?
C14 N9 C15 103.6(5) . . ?
C14 N9 C21 132.1(14) . . ?
C14 N9 C21A 125.2(9) . . ?
C15 N9 C21 122.7(13) . . ?
C15 N9 C21A 131.2(9) . . ?
C18 N10 H10 119.1 . . ?
C19 N10 H10 119.1 . . ?
C19 N10 C18 121.8(5) . . ?
C24 N11 C23 128(3) . . ?
C25 N11 C23 120(3) . . ?
C25 N11 C24 111(3) . . ?
C25A N11A H11A 126.6 . . ?
C25A N11A C26A 107(2) . . ?
C26A N11A H11A 126.6 . . ?
C25 N12 H12 124.1 . . ?
C25 N12 C26 112(3) . . ?
C26 N12 H12 124.1 . . ?
C24A N12A C23A 122.2(18) . . ?
C24A N12A C25A 108.6(16) . . ?
C25A N12A C23A 129.1(18) . . ?
N1 C1 N3 111.6(4) . . ?
N1 C1 H1 124.2 . . ?
N3 C1 H1 124.2 . . ?
N1 C2 H2 125.1 . . ?
C3 C2 N1 109.7(4) . . ?
C3 C2 H2 125.1 . . ?
N3 C3 H3 127.0 . . ?
C2 C3 N3 106.0(4) . . ?
C2 C3 H3 127.0 . . ?
N3 C4 H4A 109.6 . . ?
N3 C4 H4B 109.6 . . ?
N3 C4 C5 110.2(4) . . ?
H4A C4 H4B 108.1 . . ?
C5 C4 H4A 109.6 . . ?
C5 C4 H4B 109.6 . . ?
C4 C5 H5A 109.4 . . ?
C4 C5 H5B 109.4 . . ?
C4 C5 C6 111.1(4) . . ?
H5A C5 H5B 108.0 . . ?
C6 C5 H5A 109.4 . . ?
C6 C5 H5B 109.4 . . ?
N4 C6 C5 111.3(4) . . ?
N4 C6 H6A 109.4 . . ?
N4 C6 H6B 109.4 . . ?
C5 C6 H6A 109.4 . . ?
C5 C6 H6B 109.4 . . ?
H6A C6 H6B 108.0 . . ?
N4 C7 H7 124.7 . . ?
N5 C7 N4 110.5(4) . . ?
N5 C7 H7 124.7 . . ?
N4 C8 C9 124.3(4) . . ?
N6 C8 N4 110.5(4) . . ?
N6 C8 C9 125.2(4) . . ?
C10 C9 C8 121.2(4) . . ?
C13 C9 C8 120.1(4) . . ?
C13 C9 C10 118.6(4) . . ?
C9 C10 H10A 120.6 . . ?
C11 C10 C9 118.7(5) . . ?
C11 C10 H10A 120.6 . . ?
N7 C11 C10 123.5(4) . . ?
N7 C11 H11 118.2 . . ?
C10 C11 H11 118.2 . . ?
N7 C12 H12A 118.4 . . ?
N7 C12 C13 123.2(5) . . ?
C13 C12 H12A 118.4 . . ?
C9 C13 H13 120.6 . . ?
C12 C13 C9 118.8(4) . . ?
C12 C13 H13 120.6 . . ?
N2 C14 N9 111.4(5) . . ?
N2 C14 H14 124.3 . . ?
N9 C14 H14 124.3 . . ?
N8 C15 N9 111.1(5) . . ?
N8 C15 C16 121.8(5) . . ?
N9 C15 C16 127.1(5) . . ?
C17 C16 C15 118.6(5) . . ?
C20 C16 C15 122.3(5) . . ?
C20 C16 C17 119.1(5) . . ?
C16 C17 H17 120.6 . . ?
C18 C17 C16 118.9(5) . . ?
C18 C17 H17 120.6 . . ?
N10 C18 C17 120.3(5) . . ?
N10 C18 H18 119.8 . . ?
C17 C18 H18 119.8 . . ?
N10 C19 H19 119.4 . . ?
N10 C19 C20 121.2(6) . . ?
C20 C19 H19 119.4 . . ?
C16 C20 H20 120.6 . . ?
C19 C20 C16 118.7(6) . . ?
C19 C20 H20 120.6 . . ?
N9 C21 H21A 107.2 . . ?
N9 C21 H21B 107.2 . . ?
H21A C21 H21B 106.8 . . ?
C22 C21 N9 120.5(19) . . ?
C22 C21 H21A 107.2 . . ?
C22 C21 H21B 107.2 . . ?
N9 C21A H21C 109.7 . . ?
N9 C21A H21D 109.7 . . ?
N9 C21A C22A 109.9(14) . . ?
H21C C21A H21D 108.2 . . ?
C22A C21A H21C 109.7 . . ?
C22A C21A H21D 109.7 . . ?
C21 C22 H22A 110.1 . . ?
C21 C22 H22B 110.1 . . ?
C21 C22 C23 107.8(19) . . ?
H22A C22 H22B 108.5 . . ?
C23 C22 H22A 110.1 . . ?
C23 C22 H22B 110.1 . . ?
C21A C22A H22C 110.2 . . ?
C21A C22A H22D 110.2 . . ?
C21A C22A C23A 107.4(12) . . ?
H22C C22A H22D 108.5 . . ?
C23A C22A H22C 110.2 . . ?
C23A C22A H22D 110.2 . . ?
N11 C23 C22 121(2) . . ?
N11 C23 H23A 107.2 . . ?
N11 C23 H23B 107.2 . . ?
C22 C23 H23A 107.2 . . ?
C22 C23 H23B 107.2 . . ?
H23A C23 H23B 106.8 . . ?
N12A C23A C22A 111.3(12) . . ?
N12A C23A H23C 109.4 . . ?
N12A C23A H23D 109.4 . . ?
C22A C23A H23C 109.4 . . ?
C22A C23A H23D 109.4 . . ?
H23C C23A H23D 108.0 . . ?
N11 C24 H24 127.2 . . ?
N11 C24 C26 106(2) . . ?
C26 C24 H24 127.2 . . ?
N12A C24A H24A 124.1 . . ?
C26A C24A N12A 112(2) . . ?
C26A C24A H24A 124.1 . . ?
N11 C25 H25 126.9 . . ?
N12 C25 N11 106(3) . . ?
N12 C25 H25 126.9 . . ?
N11A C25A N12A 105(2) . . ?
N11A C25A H25A 127.7 . . ?
N12A C25A H25A 127.7 . . ?
N12 C26 C24 105(2) . . ?
N12 C26 H26 127.6 . . ?
C24 C26 H26 127.6 . . ?
N11A C26A H26A 126.4 . . ?
C24A C26A N11A 107(2) . . ?
C24A C26A H26A 126.4 . . ?
O14 Mo5 O15 104.6(2) . . ?
O14 Mo5 O16 102.10(18) . . ?
O14 Mo5 O17 99.74(18) . . ?
O14 Mo5 O18 163.15(17) . . ?
O14 Mo5 O24 88.27(17) . 2_776 ?
O15 Mo5 O16 96.74(17) . . ?
O15 Mo5 O17 101.94(18) . . ?
O15 Mo5 O18 91.74(17) . . ?
O15 Mo5 O24 164.57(17) . 2_776 ?
O16 Mo5 O18 79.69(14) . . ?
O16 Mo5 O24 71.83(14) . 2_776 ?
O17 Mo5 O16 146.54(15) . . ?
O17 Mo5 O18 72.29(14) . . ?
O17 Mo5 O24 83.87(14) . 2_776 ?
O18 Mo5 O24 76.28(13) . 2_776 ?
O17 Mo6 O18 71.96(14) . . ?
O19 Mo6 O17 105.12(19) . . ?
O19 Mo6 O18 88.73(17) . . ?
O19 Mo6 O20 104.4(2) . . ?
O19 Mo6 O23 99.87(19) . . ?
O20 Mo6 O17 100.51(19) . . ?
O20 Mo6 O18 166.37(19) . . ?
O20 Mo6 O23 101.5(2) . . ?
O23 Mo6 O17 141.16(16) . . ?
O23 Mo6 O18 79.46(15) . . ?
O16 Mo7 O24 71.31(14) 2_776 . ?
O16 Mo7 O26 81.25(15) 2_776 2_776 ?
O21 Mo7 O16 98.17(19) . 2_776 ?
O21 Mo7 O23 103.5(2) . . ?
O21 Mo7 O24 159.32(17) . . ?
O21 Mo7 O26 83.84(17) . 2_776 ?
O22 Mo7 O16 102.6(2) . 2_776 ?
O22 Mo7 O21 104.9(2) . . ?
O22 Mo7 O23 99.3(2) . . ?
O22 Mo7 O24 94.88(18) . . ?
O22 Mo7 O26 169.60(18) . 2_776 ?
O23 Mo7 O16 143.88(16) . 2_776 ?
O23 Mo7 O24 78.53(15) . . ?
O23 Mo7 O26 72.88(15) . 2_776 ?
O24 Mo7 O26 77.07(13) . 2_776 ?
O24 Mo8 O18 112.35(16) . . ?
O25 Mo8 O18 108.7(2) . . ?
O25 Mo8 O24 109.83(19) . . ?
O25 Mo8 O26 110.4(2) . . ?
O26 Mo8 O18 108.22(17) . . ?
O26 Mo8 O24 107.32(18) . . ?
Mo7 O16 Mo5 124.08(19) 2_776 . ?
Mo6 O17 Mo5 122.78(18) . . ?
Mo5 O18 Mo6 89.05(12) . . ?
Mo8 O18 Mo5 133.87(18) . . ?
Mo8 O18 Mo6 128.40(18) . . ?
Mo6 O23 Mo7 126.7(2) . . ?
Mo5 O24 Mo7 89.86(12) 2_776 . ?
Mo8 O24 Mo5 131.51(18) . 2_776 ?
Mo8 O24 Mo7 127.71(18) . . ?
Mo8 O26 Mo7 129.7(2) . 2_776 ?
H27A O27 H27B 104.4 . . ?
H28A O28 H28B 104.5 . . ?
H29A O29 H29B 103.0 . . ?
H30A O30 H30B 104.5 . . ?
H30C O30A H30D 104.6 . . ?

loop_
_geom_bond_atom_site_label_1
_geom_bond_atom_site_label_2
_geom_bond_distance
_geom_bond_site_symmetry_2
_geom_bond_publ_flag
Mo1 Mo2 3.2165(6) . ?
Mo1 O1 1.738(3) . ?
Mo1 O2 1.702(4) . ?
Mo1 O3 1.840(3) . ?
Mo1 O9 2.025(3) 2_665 ?
Mo1 O12 2.269(3) 2_665 ?
Mo1 N5 2.293(4) 1_455 ?
Mo2 O3 1.985(3) . ?
Mo2 O4 1.709(4) . ?
Mo2 O5 1.696(3) . ?
Mo2 O6 1.927(4) . ?
Mo2 O10 2.267(3) . ?
Mo2 O12 2.309(3) 2_665 ?
Mo3 O6 1.914(3) . ?
Mo3 O7 1.707(4) . ?
Mo3 O8 1.702(4) . ?
Mo3 O9 1.952(3) . ?
Mo3 O10 2.223(3) . ?
Mo3 O13 2.386(3) 2_665 ?
Mo4 O9 2.176(3) . ?
Mo4 O10 1.940(3) . ?
Mo4 O10 2.481(3) 2_665 ?
Mo4 O11 1.705(3) . ?
Mo4 O12 1.889(3) . ?
Mo4 O13 1.737(3) . ?
Co1 O1 2.066(3) . ?
Co1 O1W 2.161(4) . ?
Co1 N1 2.066(4) . ?
Co1 N2 2.148(4) . ?
Co1 N6 2.215(4) 1_455 ?
Co1 N7 2.121(4) 2_766 ?
O1W H1WA 0.8545 . ?
O1W H1WB 0.8548 . ?
N1 C1 1.320(6) . ?
N1 C2 1.383(6) . ?
N2 N8 1.379(6) . ?
N2 C14 1.293(7) . ?
N3 C1 1.332(6) . ?
N3 C3 1.371(6) . ?
N3 C4 1.461(6) . ?
N4 C6 1.482(6) . ?
N4 C7 1.347(6) . ?
N4 C8 1.360(6) . ?
N5 N6 1.395(5) . ?
N5 C7 1.301(6) . ?
N6 C8 1.313(6) . ?
N7 C11 1.345(7) . ?
N7 C12 1.348(6) . ?
N8 C15 1.305(6) . ?
N9 C14 1.355(8) . ?
N9 C15 1.365(7) . ?
N9 C21 1.472(17) . ?
N9 C21A 1.491(13) . ?
N10 H10 0.8600 . ?
N10 C18 1.330(7) . ?
N10 C19 1.319(8) . ?
N11 C23 1.47(4) . ?
N11 C24 1.36(4) . ?
N11 C25 1.35(4) . ?
N11A H11A 0.8600 . ?
N11A C25A 1.35(3) . ?
N11A C26A 1.36(4) . ?
N12 H12 0.8600 . ?
N12 C25 1.29(5) . ?
N12 C26 1.39(3) . ?
N12A C23A 1.469(18) . ?
N12A C24A 1.27(2) . ?
N12A C25A 1.35(3) . ?
C1 H1 0.9300 . ?
C2 H2 0.9300 . ?
C2 C3 1.350(7) . ?
C3 H3 0.9300 . ?
C4 H4A 0.9700 . ?
C4 H4B 0.9700 . ?
C4 C5 1.517(7) . ?
C5 H5A 0.9700 . ?
C5 H5B 0.9700 . ?
C5 C6 1.521(6) . ?
C6 H6A 0.9700 . ?
C6 H6B 0.9700 . ?
C7 H7 0.9300 . ?
C8 C9 1.473(6) . ?
C9 C10 1.393(6) . ?
C9 C13 1.388(7) . ?
C10 H10A 0.9300 . ?
C10 C11 1.375(7) . ?
C11 H11 0.9300 . ?
C12 H12A 0.9300 . ?
C12 C13 1.382(6) . ?
C13 H13 0.9300 . ?
C14 H14 0.9300 . ?
C15 C16 1.476(7) . ?
C16 C17 1.392(7) . ?
C16 C20 1.382(8) . ?
C17 H17 0.9300 . ?
C17 C18 1.369(8) . ?
C18 H18 0.9300 . ?
C19 H19 0.9300 . ?
C19 C20 1.365(9) . ?
C20 H20 0.9300 . ?
C21 H21A 0.9700 . ?
C21 H21B 0.9700 . ?
C21 C22 1.434(18) . ?
C21A H21C 0.9700 . ?
C21A H21D 0.9700 . ?
C21A C22A 1.57(3) . ?
C22 H22A 0.9700 . ?
C22 H22B 0.9700 . ?
C22 C23 1.502(18) . ?
C22A H22C 0.9700 . ?
C22A H22D 0.9700 . ?
C22A C23A 1.580(17) . ?
C23 H23A 0.9700 . ?
C23 H23B 0.9700 . ?
C23A H23C 0.9700 . ?
C23A H23D 0.9700 . ?
C24 H24 0.9300 . ?
C24 C26 1.40(3) . ?
C24A H24A 0.9300 . ?
C24A C26A 1.25(3) . ?
C25 H25 0.9300 . ?
C25A H25A 0.9300 . ?
C26 H26 0.9300 . ?
C26A H26A 0.9300 . ?
Mo5 O14 1.699(4) . ?
Mo5 O15 1.699(4) . ?
Mo5 O16 1.926(4) . ?
Mo5 O17 1.924(4) . ?
Mo5 O18 2.374(4) . ?
Mo5 O24 2.386(4) 2_776 ?
Mo6 O17 1.895(4) . ?
Mo6 O18 2.406(4) . ?
Mo6 O19 1.695(4) . ?
Mo6 O20 1.703(4) . ?
Mo6 O23 1.893(4) . ?
Mo7 O16 1.914(4) 2_776 ?
Mo7 O21 1.700(4) . ?
Mo7 O22 1.695(4) . ?
Mo7 O23 1.910(4) . ?
Mo7 O24 2.416(4) . ?
Mo7 O26 2.452(4) 2_776 ?
Mo8 O18 1.801(4) . ?
Mo8 O24 1.798(4) . ?
Mo8 O25 1.703(4) . ?
Mo8 O26 1.771(4) . ?
O27 H27A 0.8501 . ?
O27 H27B 0.8502 . ?
O28 H28A 0.8507 . ?
O28 H28B 0.8500 . ?
O29 H29A 0.8127 . ?
O29 H29B 0.8499 . ?
O30 H30A 0.8502 . ?
O30 H30B 0.8504 . ?
O30A H30C 0.8498 . ?
O30A H30D 0.8500 . ?

loop_
_geom_torsion_atom_site_label_1
_geom_torsion_atom_site_label_2
_geom_torsion_atom_site_label_3
_geom_torsion_atom_site_label_4
_geom_torsion
_geom_torsion_site_symmetry_1
_geom_torsion_site_symmetry_2
_geom_torsion_site_symmetry_3
_geom_torsion_site_symmetry_4
_geom_torsion_publ_flag
Mo1 N5 N6 Co1 25.7(4) 1_655 . . 1_655 ?
Mo1 N5 N6 C8 176.5(3) 1_655 . . . ?
Mo1 N5 C7 N4 -175.0(3) 1_655 . . . ?
Mo2 Mo1 O1 Co1 -117.0(3) . . . . ?
Co1 N1 C1 N3 -160.5(3) . . . . ?
Co1 N1 C2 C3 161.4(4) . . . . ?
Co1 N2 N8 C15 -168.6(4) . . . . ?
Co1 N2 C14 N9 169.6(4) . . . . ?
Co1 N6 C8 N4 142.1(3) 1_655 . . . ?
Co1 N6 C8 C9 -36.4(7) 1_655 . . . ?
Co1 N7 C11 C10 -179.5(4) 2_766 . . . ?
Co1 N7 C12 C13 179.7(4) 2_766 . . . ?
O1 Mo1 O3 Mo2 68.5(2) . . . . ?
O2 Mo1 O1 Co1 103.2(3) . . . . ?
O2 Mo1 O3 Mo2 177.20(19) . . . . ?
O3 Mo1 O1 Co1 -148.6(3) . . . . ?
O9 Mo1 O1 Co1 -28.6(5) 2_665 . . . ?
O9 Mo1 O3 Mo2 -85.28(18) 2_665 . . . ?
O9 Mo4 O12 Mo1 -2.42(12) . . . 2_665 ?
O9 Mo4 O12 Mo2 95.01(16) . . . 2_665 ?
O9 Mo4 O13 Mo3 -7.2(5) . . . 2_665 ?
O10 Mo4 O12 Mo1 -87.96(13) 2_665 . . 2_665 ?
O10 Mo4 O12 Mo1 -41.0(3) . . . 2_665 ?
O10 Mo4 O12 Mo2 56.4(3) . . . 2_665 ?
O10 Mo4 O12 Mo2 9.47(13) 2_665 . . 2_665 ?
O10 Mo4 O13 Mo3 -2.94(14) 2_665 . . 2_665 ?
O10 Mo4 O13 Mo3 -76.65(18) . . . 2_665 ?
O11 Mo4 O12 Mo1 91.27(17) . . . 2_665 ?
O11 Mo4 O12 Mo2 -171.30(16) . . . 2_665 ?
O11 Mo4 O13 Mo3 176.42(16) . . . 2_665 ?
O12 Mo1 O1 Co1 -71.1(3) 2_665 . . . ?
O12 Mo1 O3 Mo2 -16.33(15) 2_665 . . . ?
O12 Mo4 O13 Mo3 69.06(18) . . . 2_665 ?
O13 Mo4 O12 Mo1 -160.53(14) . . . 2_665 ?
O13 Mo4 O12 Mo2 -63.10(17) . . . 2_665 ?
N1 C2 C3 N3 -0.5(7) . . . . ?
N2 N8 C15 N9 -2.0(6) . . . . ?
N2 N8 C15 C16 178.2(5) . . . . ?
N3 C4 C5 C6 -177.2(4) . . . . ?
N4 C8 C9 C10 -53.1(7) . . . . ?
N4 C8 C9 C13 129.2(5) . . . . ?
N5 Mo1 O1 Co1 13.7(3) 1_455 . . . ?
N5 Mo1 O3 Mo2 -16.7(6) 1_455 . . . ?
N5 N6 C8 N4 -1.4(5) . . . . ?
N5 N6 C8 C9 -179.8(4) . . . . ?
N6 N5 C7 N4 0.2(5) . . . . ?
N6 C8 C9 C10 125.1(5) . . . . ?
N6 C8 C9 C13 -52.6(7) . . . . ?
N7 C12 C13 C9 -0.8(8) . . . . ?
N8 N2 C14 N9 -0.6(7) . . . . ?
N8 C15 C16 C17 39.4(8) . . . . ?
N8 C15 C16 C20 -139.6(7) . . . . ?
N9 C15 C16 C17 -140.4(6) . . . . ?
N9 C15 C16 C20 40.6(10) . . . . ?
N9 C21 C22 C23 164(2) . . . . ?
N9 C21A C22A C23A 169.9(12) . . . . ?
N10 C19 C20 C16 0.2(13) . . . . ?
N11 C24 C26 N12 -5(3) . . . . ?
N12A C24A C26A N11A -8(3) . . . . ?
C1 N1 C2 C3 0.1(6) . . . . ?
C1 N3 C3 C2 0.7(6) . . . . ?
C1 N3 C4 C5 -100.3(6) . . . . ?
C2 N1 C1 N3 0.4(6) . . . . ?
C3 N3 C1 N1 -0.7(6) . . . . ?
C3 N3 C4 C5 81.5(6) . . . . ?
C4 N3 C1 N1 -179.2(5) . . . . ?
C4 N3 C3 C2 179.2(5) . . . . ?
C4 C5 C6 N4 61.0(6) . . . . ?
C6 N4 C7 N5 -177.1(4) . . . . ?
C6 N4 C8 N6 177.4(4) . . . . ?
C6 N4 C8 C9 -4.1(7) . . . . ?
C7 N4 C6 C5 56.4(6) . . . . ?
C7 N4 C8 N6 1.5(5) . . . . ?
C7 N4 C8 C9 179.9(4) . . . . ?
C7 N5 N6 Co1 -150.1(3) . . . 1_655 ?
C7 N5 N6 C8 0.7(5) . . . . ?
C8 N4 C6 C5 -118.7(5) . . . . ?
C8 N4 C7 N5 -1.0(5) . . . . ?
C8 C9 C10 C11 -176.0(5) . . . . ?
C8 C9 C13 C12 176.3(4) . . . . ?
C9 C10 C11 N7 0.2(8) . . . . ?
C10 C9 C13 C12 -1.4(7) . . . . ?
C11 N7 C12 C13 2.7(7) . . . . ?
C12 N7 C11 C10 -2.4(8) . . . . ?
C13 C9 C10 C11 1.7(7) . . . . ?
C14 N2 N8 C15 1.6(6) . . . . ?
C14 N9 C15 N8 1.6(7) . . . . ?
C14 N9 C15 C16 -178.6(6) . . . . ?
C14 N9 C21 C22 41(3) . . . . ?
C14 N9 C21A C22A -37(2) . . . . ?
C15 N9 C14 N2 -0.5(8) . . . . ?
C15 N9 C21 C22 -156(2) . . . . ?
C15 N9 C21A C22A 145.3(10) . . . . ?
C15 C16 C17 C18 -177.4(5) . . . . ?
C15 C16 C20 C19 177.8(7) . . . . ?
C16 C17 C18 N10 -1.0(9) . . . . ?
C17 C16 C20 C19 -1.2(11) . . . . ?
C18 N10 C19 C20 0.3(12) . . . . ?
C19 N10 C18 C17 0.1(10) . . . . ?
C20 C16 C17 C18 1.5(9) . . . . ?
C21 N9 C14 N2 164.9(14) . . . . ?
C21 N9 C15 N8 -165.6(13) . . . . ?
C21 N9 C15 C16 14.3(16) . . . . ?
C21 C22 C23 N11 68(4) . . . . ?
C21A N9 C14 N2 -179.2(13) . . . . ?
C21A N9 C15 N8 -179.9(14) . . . . ?
C21A N9 C15 C16 -0.1(17) . . . . ?
C21A C22A C23A N12A 74.6(18) . . . . ?
C23 N11 C24 C26 178(3) . . . . ?
C23 N11 C25 N12 -175(3) . . . . ?
C23A N12A C24A C26A 179(2) . . . . ?
C23A N12A C25A N11A -173(2) . . . . ?
C24 N11 C23 C22 54(5) . . . . ?
C24 N11 C25 N12 2(5) . . . . ?
C24A N12A C23A C22A -93(2) . . . . ?
C24A N12A C25A N11A 3(3) . . . . ?
C25 N11 C23 C22 -131(3) . . . . ?
C25 N11 C24 C26 2(4) . . . . ?
C25 N12 C26 C24 6(4) . . . . ?
C25A N11A C26A C24A 10(3) . . . . ?
C25A N12A C23A C22A 82(2) . . . . ?
C25A N12A C24A C26A 3(2) . . . . ?
C26 N12 C25 N11 -5(4) . . . . ?
C26A N11A C25A N12A -8(3) . . . . ?
O17 Mo6 O23 Mo7 56.4(4) . . . . ?
O18 Mo6 O17 Mo5 18.5(2) . . . . ?
O18 Mo6 O23 Mo7 99.2(3) . . . . ?
O18 Mo8 O24 Mo5 -123.7(2) . . . 2_776 ?
O18 Mo8 O24 Mo7 9.2(3) . . . . ?
O18 Mo8 O26 Mo7 -4.6(3) . . . 2_776 ?
O19 Mo6 O17 Mo5 -65.0(3) . . . . ?
O19 Mo6 O23 Mo7 -174.0(3) . . . . ?
O20 Mo6 O17 Mo5 -173.2(3) . . . . ?
O20 Mo6 O23 Mo7 -67.0(3) . . . . ?
O23 Mo6 O17 Mo5 63.2(4) . . . . ?
O24 Mo8 O18 Mo5 122.3(3) . . . . ?
O24 Mo8 O18 Mo6 -14.8(3) . . . . ?
O24 Mo8 O26 Mo7 -126.0(2) . . . 2_776 ?
O25 Mo8 O18 Mo5 -115.9(3) . . . . ?
O25 Mo8 O18 Mo6 107.0(3) . . . . ?
O25 Mo8 O24 Mo5 115.2(3) . . . 2_776 ?
O25 Mo8 O24 Mo7 -111.9(3) . . . . ?
O25 Mo8 O26 Mo7 114.3(3) . . . 2_776 ?
O26 Mo8 O18 Mo5 4.0(3) . . . . ?
O26 Mo8 O18 Mo6 -133.1(2) . . . . ?
O26 Mo8 O24 Mo5 -4.9(3) . . . 2_776 ?
O26 Mo8 O24 Mo7 128.0(2) . . . . ?
